data_2007975
loop_
_publ_author_name
'Matkovi\'c-\<Calogovi\'c, Dubravka'
'Davidovi\'c, Naka'
'Popovi\'c, Zora'
'\<Zugaj, \<Zeljka'

_publ_section_title
;
 Dichloro(2,2':6',2''-terpyridyl-<i>N</i>,<i>N</i>',<i>N</i>'')mercury(II)
;
_journal_issue 12
_journal_name_full 'Acta Crystallographica Section C'
_journal_page_first 1766
_journal_page_last 1768
_journal_paper_doi 10.1107/S0108270198009494
_journal_volume 54
_journal_year 1998
_chemical_formula_iupac '[Hg Cl2 (C15 H11 N3)]'
_chemical_formula_moiety 'C15 H11 Cl2 Hg N3 '
_chemical_formula_structural 'Hg Cl2 (C15 H11 N3)'
_chemical_formula_sum 'C15 H11 Cl2 Hg N3'
_chemical_formula_weight 504.76
_chemical_name_systematic
;
Mercuric chloride-2,2^'^:6^'^2^''^-terpyridine
;
_space_group_IT_number 14
_symmetry_cell_setting monoclinic
_symmetry_space_group_name_Hall '-P 2ybc'
_symmetry_space_group_name_H-M 'P 1 21/c 1'
_cell_angle_alpha 90.0
_cell_angle_beta 94.02(2)
_cell_angle_gamma 90.0
_cell_formula_units_Z 4
_cell_length_a 11.095(4)
_cell_length_b 8.280(6)
_cell_length_c 16.445(4)
_cell_measurement_reflns_used 30
_cell_measurement_temperature 293(2)
_cell_measurement_theta_max 23
_cell_measurement_theta_min 15
_cell_volume 1507.0(13)
_computing_cell_refinement STADI4
_computing_data_collection 'STADI4 (Stoe & Cie, 1995a)'
_computing_data_reduction 'X-RED (Stoe & Cie, 1995b)'
_computing_molecular_graphics 'ORTEP (Johnson, 1965), PLATON (Spek, 1990)'
_computing_publication_material SHELXL97
_computing_structure_refinement 'SHELXL97 (Sheldrick, 1997)'
_computing_structure_solution 'SHELXS97 (Sheldrick, 1990)'
_diffrn_measured_fraction_theta_full 0.932
_diffrn_measured_fraction_theta_max 0.932
_diffrn_measurement_device 'Philips PW1100 updated by STOE'
_diffrn_measurement_method \w-2\q
_diffrn_radiation_monochromator 'Planar Graphite'
_diffrn_radiation_source 'Sealed X-ray tube'
_diffrn_radiation_type 'Mo K\a'
_diffrn_radiation_wavelength 0.71073
_diffrn_reflns_av_R_equivalents 0.0400
_diffrn_reflns_av_sigmaI/netI 0.0503
_diffrn_reflns_limit_h_max 15
_diffrn_reflns_limit_h_min -15
_diffrn_reflns_limit_k_max 11
_diffrn_reflns_limit_k_min 0
_diffrn_reflns_limit_l_max 23
_diffrn_reflns_limit_l_min 0
_diffrn_reflns_number 6308
_diffrn_reflns_theta_full 30.01
_diffrn_reflns_theta_max 30.01
_diffrn_reflns_theta_min 2.48
_diffrn_standards_decay_% 22.8
_diffrn_standards_interval_time 90
_diffrn_standards_number 4
_exptl_absorpt_coefficient_mu 10.562
_exptl_absorpt_correction_T_max 0.2351
_exptl_absorpt_correction_T_min 0.1516
_exptl_absorpt_correction_type 'integration (Stoe & Cie, 1995b)'
_exptl_crystal_colour colourless
_exptl_crystal_density_diffrn 2.225
_exptl_crystal_density_method 'not measured'
_exptl_crystal_description prism
_exptl_crystal_F_000 944
_exptl_crystal_size_max .315
_exptl_crystal_size_mid .210
_exptl_crystal_size_min .165
_refine_diff_density_max 1.949
_refine_diff_density_min -1.114
_refine_ls_extinction_method none
_refine_ls_goodness_of_fit_ref 0.992
_refine_ls_hydrogen_treatment constr
_refine_ls_matrix_type full
_refine_ls_number_parameters 190
_refine_ls_number_reflns 4362
_refine_ls_number_restraints 0
_refine_ls_restrained_S_all 1.049
_refine_ls_R_factor_all 0.0910
_refine_ls_R_factor_gt 0.0408
_refine_ls_shift/su_max 0.001
_refine_ls_shift/su_mean 0.000
_refine_ls_structure_factor_coef Fsqd
_refine_ls_weighting_details 'w = 1/[\s^2^(Fo^2^)+(0.0518P)^2^] where P=(Fo^2^+2Fc^2^)/3'
_refine_ls_weighting_scheme calc
_refine_ls_wR_factor_ref 0.1048
_reflns_number_observed 2668
_reflns_number_total 4395
_reflns_observed_criterion 'Fo > 4\s(Fo)'
_cod_data_source_file na1361.cif
_cod_data_source_block hgcl2terp
_cod_depositor_comments
;
The following automatic conversions were performed:

'_refine_ls_weighting_scheme' value 'calc w =
1/[\s^2^(Fo^2^)+(0.0518P)^2^] where P=(Fo^2^+2Fc^2^)/3' was changed
to 'calc'. New tag '_refine_ls_weighting_details' was created. The
value of the new tag was set to 'w = 1/[\s^2^(Fo^2^)+(0.0518P)^2^]
where P=(Fo^2^+2Fc^2^)/3'.

Automatic conversion script
Id: cif_fix_values 3143 2015-03-26 13:38:13Z robertas 
;
_cod_original_sg_symbol_H-M 'P 21/c'
_cod_database_code 2007975

loop_
_symmetry_equiv_pos_as_xyz
'x, y, z'
'-x, y+1/2, -z+1/2'
'-x, -y, -z'
'x, -y-1/2, z-1/2'

loop_
_atom_site_label
_atom_site_fract_x
_atom_site_fract_y
_atom_site_fract_z
_atom_site_U_iso_or_equiv
_atom_site_adp_type
_atom_site_calc_flag
_atom_site_refinement_flags
_atom_site_occupancy
_atom_site_disorder_group
_atom_site_type_symbol
Hg 0.77700(2) 0.39534(3) 0.371685(13) 0.04867(9) Uani d . 1 . Hg
Cl1 0.8499(2) 0.4820(3) 0.24347(10) 0.0753(6) Uani d . 1 . Cl
Cl2 0.6565(2) 0.1421(2) 0.36174(11) 0.0582(4) Uani d . 1 . Cl
N11 0.6244(5) 0.6021(6) 0.3853(3) 0.0515(12) Uani d . 1 . N
N21 0.7674(4) 0.4798(6) 0.5089(3) 0.0420(10) Uani d . 1 . N
N31 0.9443(5) 0.2926(6) 0.4562(3) 0.0470(12) Uani d . 1 . N
C12 0.6021(5) 0.6505(7) 0.4604(4) 0.0430(13) Uani d . 1 . C
C13 0.5121(7) 0.7621(8) 0.4727(4) 0.059(2) Uani d . 1 . C
H13 0.4974(7) 0.7951(8) 0.5251(4) 0.071 Uiso calc R 1 . H
C14 0.4446(7) 0.8238(10) 0.4064(5) 0.074(2) Uani d . 1 . C
H14 0.3823(7) 0.8963(10) 0.4140(5) 0.089 Uiso calc R 1 . H
C15 0.4696(7) 0.7776(10) 0.3286(5) 0.073(2) Uani d . 1 . C
H15 0.4266(7) 0.8198(10) 0.2828(5) 0.087 Uiso calc R 1 . H
C16 0.5599(7) 0.6674(9) 0.3215(5) 0.064(2) Uani d . 1 . C
H16 0.5778(7) 0.6358(9) 0.2695(5) 0.077 Uiso calc R 1 . H
C22 0.6784(5) 0.5787(7) 0.5291(4) 0.0437(13) Uani d . 1 . C
C23 0.6612(6) 0.6129(9) 0.6096(4) 0.057(2) Uani d . 1 . C
H23 0.5989(6) 0.6809(9) 0.6232(4) 0.068 Uiso calc R 1 . H
C24 0.7380(7) 0.5444(10) 0.6696(4) 0.064(2) Uani d . 1 . C
H24 0.7270(7) 0.5647(10) 0.7242(4) 0.077 Uiso calc R 1 . H
C25 0.8306(7) 0.4463(9) 0.6487(4) 0.062(2) Uani d . 1 . C
H25 0.8836(7) 0.4018(9) 0.6889(4) 0.074 Uiso calc R 1 . H
C26 0.8443(5) 0.4145(7) 0.5676(3) 0.0422(12) Uani d . 1 . C
C32 0.9424(5) 0.3116(8) 0.5383(4) 0.0453(13) Uani d . 1 . C
C33 1.0293(7) 0.2401(9) 0.5909(5) 0.060(2) Uani d . 1 . C
H33 1.0276(7) 0.2531(9) 0.6470(5) 0.072 Uiso calc R 1 . H
C34 1.1187(7) 0.1488(9) 0.5586(6) 0.067(2) Uani d . 1 . C
H34 1.1778(7) 0.0999(9) 0.5932(6) 0.081 Uiso calc R 1 . H
C35 1.1209(7) 0.1298(8) 0.4761(6) 0.068(2) Uani d . 1 . C
H35 1.1807(7) 0.0686(8) 0.4538(6) 0.082 Uiso calc R 1 . H
C36 1.0316(6) 0.2042(8) 0.4268(5) 0.057(2) Uani d . 1 . C
H36 1.0325(6) 0.1921(8) 0.3707(5) 0.068 Uiso calc R 1 . H

loop_
_atom_site_aniso_label
_atom_site_aniso_U_11
_atom_site_aniso_U_22
_atom_site_aniso_U_33
_atom_site_aniso_U_12
_atom_site_aniso_U_13
_atom_site_aniso_U_23
Hg 0.05238(14) 0.0548(2) 0.03863(12) -0.00091(13) 0.00176(8) -0.00285(11)
Cl1 0.0917(14) 0.0906(14) 0.0455(9) -0.0200(12) 0.0170(9) 0.0002(9)
Cl2 0.0591(9) 0.0547(10) 0.0609(9) -0.0081(7) 0.0040(7) -0.0062(7)
N11 0.051(3) 0.052(3) 0.050(3) 0.000(3) -0.008(2) 0.000(2)
N21 0.046(3) 0.044(3) 0.036(2) -0.005(2) 0.004(2) 0.000(2)
N31 0.044(3) 0.047(3) 0.049(3) -0.003(2) -0.002(2) 0.002(2)
C12 0.032(3) 0.043(3) 0.054(3) -0.007(2) 0.004(2) -0.002(3)
C13 0.059(4) 0.057(4) 0.062(4) 0.003(3) 0.001(3) -0.003(3)
C14 0.056(4) 0.065(5) 0.099(6) 0.016(4) -0.004(4) -0.011(5)
C15 0.073(5) 0.060(5) 0.081(5) 0.006(4) -0.026(4) 0.003(4)
C16 0.067(4) 0.061(4) 0.060(4) 0.006(4) -0.014(3) -0.002(4)
C22 0.042(3) 0.042(3) 0.047(3) -0.009(2) 0.005(2) -0.004(2)
C23 0.055(4) 0.068(4) 0.049(3) -0.001(4) 0.015(3) -0.005(3)
C24 0.079(5) 0.078(5) 0.037(3) 0.000(4) 0.013(3) 0.001(3)
C25 0.072(5) 0.070(5) 0.043(3) -0.005(4) 0.001(3) 0.007(3)
C26 0.043(3) 0.043(3) 0.041(3) -0.008(3) 0.001(2) 0.004(2)
C32 0.041(3) 0.041(3) 0.054(3) -0.010(3) 0.002(2) 0.006(3)
C33 0.059(4) 0.052(4) 0.065(4) -0.006(3) -0.010(3) 0.010(3)
C34 0.050(4) 0.047(4) 0.102(6) 0.001(3) -0.013(4) 0.008(4)
C35 0.045(4) 0.050(4) 0.110(7) -0.003(3) 0.006(4) -0.009(4)
C36 0.045(3) 0.048(4) 0.078(4) -0.002(3) 0.011(3) -0.011(3)

loop_
_atom_type_symbol
_atom_type_description
_atom_type_scat_dispersion_real
_atom_type_scat_dispersion_imag
_atom_type_scat_source
C C 0.0033 0.0016 'International Tables Vol C Tables 4.2.6.8 and 6.1.1.4'
H H 0.0000 0.0000 'International Tables Vol C Tables 4.2.6.8 and 6.1.1.4'
N N 0.0061 0.0033 'International Tables Vol C Tables 4.2.6.8 and 6.1.1.4'
Cl Cl 0.1484 0.1585 'International Tables Vol C Tables 4.2.6.8 and 6.1.1.4'
Hg Hg -2.3894 9.2266 'International Tables Vol C Tables 4.2.6.8 and 6.1.1.4'

loop_
_geom_angle_atom_site_label_1
_geom_angle_atom_site_label_2
_geom_angle_atom_site_label_3
_geom_angle
_geom_angle_publ_flag
N21 Hg N31 68.7(2) yes
N21 Hg Cl1 141.42(13) yes
N31 Hg Cl1 108.57(13) yes
N21 Hg N11 68.1(2) yes
N31 Hg N11 135.5(2) yes
Cl1 Hg N11 98.57(14) yes
N21 Hg Cl2 104.57(12) yes
N31 Hg Cl2 97.45(13) yes
Cl1 Hg Cl2 113.81(7) yes
N11 Hg Cl2 103.04(14) yes
C12 N11 C16 118.6(6) ?
C12 N11 Hg 118.1(4) ?
C16 N11 Hg 123.3(5) ?
C22 N21 C26 120.3(5) ?
C22 N21 Hg 119.9(4) ?
C26 N21 Hg 119.5(4) ?
C36 N31 C32 119.0(6) ?
C36 N31 Hg 122.6(4) ?
C32 N31 Hg 118.0(4) ?
N11 C12 C13 121.0(6) ?
N11 C12 C22 116.7(5) ?
C13 C12 C22 122.3(6) ?
C14 C13 C12 119.4(7) ?
C13 C14 C15 119.8(7) ?
C16 C15 C14 117.3(7) ?
N11 C16 C15 123.9(7) ?
N21 C22 C23 121.1(6) ?
N21 C22 C12 116.4(5) ?
C23 C22 C12 122.5(6) ?
C22 C23 C24 118.8(6) ?
C25 C24 C23 120.0(6) ?
C24 C25 C26 119.4(6) ?
N21 C26 C25 120.4(6) ?
N21 C26 C32 115.9(5) ?
C25 C26 C32 123.7(6) ?
N31 C32 C33 120.8(6) ?
N31 C32 C26 116.7(5) ?
C33 C32 C26 122.5(6) ?
C34 C33 C32 118.8(7) ?
C35 C34 C33 120.4(7) ?
C34 C35 C36 117.9(7) ?
N31 C36 C35 122.9(7) ?

loop_
_geom_bond_atom_site_label_1
_geom_bond_atom_site_label_2
_geom_bond_site_symmetry_2
_geom_bond_distance
_geom_bond_publ_flag
Hg N11 . 2.430(5) yes
Hg N21 . 2.372(4) yes
Hg N31 . 2.396(5) yes
Hg Cl1 . 2.419(2) yes
Hg Cl2 . 2.486(2) yes
N11 C12 . 1.338(8) ?
N11 C16 . 1.341(8) ?
N21 C22 . 1.343(7) ?
N21 C26 . 1.354(7) ?
N31 C36 . 1.332(8) ?
N31 C32 . 1.360(7) ?
C12 C13 . 1.386(9) ?
C12 C22 . 1.487(8) ?
C13 C14 . 1.376(10) ?
C14 C15 . 1.383(11) ?
C15 C16 . 1.366(11) ?
C22 C23 . 1.380(8) ?
C23 C24 . 1.379(10) ?
C24 C25 . 1.372(10) ?
C25 C26 . 1.379(9) ?
C26 C32 . 1.489(8) ?
C32 C33 . 1.382(9) ?
C33 C34 . 1.383(11) ?
C34 C35 . 1.368(12) ?
C35 C36 . 1.380(11) ?
